data_2004041
loop_
_publ_author_name
'Laknifli, A.'
'Pierrot, M.'
'Chanon, F.'
'Chanon, M.'

_publ_section_title
;
 Five-, Six- and Seven-Membered-Ring Substituted Thiazolidine-2-thione
;
_journal_issue 10
_journal_name_full 'Acta Crystallographica Section C'
_journal_page_first 2113
_journal_page_last 2116
_journal_paper_doi 10.1107/S010827019500432X
_journal_volume 51
_journal_year 1995
_chemical_formula_sum 'C8 H13 N S2'
_chemical_formula_weight 187.33
_space_group_IT_number 14
_symmetry_cell_setting monoclinic
_symmetry_space_group_name_Hall '-P 2yn'
_symmetry_space_group_name_H-M 'P 1 21/n 1'
_atom_type_scat_source IntTabIV
_cell_angle_alpha 90
_cell_angle_beta 91.49(4)
_cell_angle_gamma 90
_cell_formula_units_Z 4
_cell_length_a 5.359(2)
_cell_length_b 10.433(5)
_cell_length_c 16.812(6)
_cell_measurement_reflns_used 25
_cell_measurement_temperature 293
_cell_measurement_theta_max 14
_cell_measurement_theta_min 12
_cell_volume 939.6(7)
_diffrn_measurement_device 'Enraf-Nonius CAD-4'
_diffrn_measurement_method \w/2\q
_diffrn_radiation_type MoK\a
_diffrn_radiation_wavelength 0.71073
_diffrn_reflns_av_R_equivalents 0.017
_diffrn_reflns_limit_h_max 6
_diffrn_reflns_limit_h_min -6
_diffrn_reflns_limit_k_max 11
_diffrn_reflns_limit_k_min 0
_diffrn_reflns_limit_l_max 19
_diffrn_reflns_limit_l_min 0
_diffrn_reflns_number 1622
_diffrn_reflns_theta_max 24
_diffrn_standards_decay_% 0.92
_diffrn_standards_interval_time 60
_diffrn_standards_number 2
_exptl_absorpt_coefficient_mu 0.484
_exptl_absorpt_correction_type none
_exptl_crystal_colour colourless
_exptl_crystal_density_diffrn 1.324
_exptl_crystal_description 'rectangular prism'
_exptl_crystal_size_max 0.8
_exptl_crystal_size_mid 0.5
_exptl_crystal_size_min 0.3
_refine_diff_density_max 0.637
_refine_diff_density_min 0.627
_refine_ls_extinction_method none
_refine_ls_goodness_of_fit_obs 0.793
_refine_ls_hydrogen_treatment noref
_refine_ls_number_parameters 100
_refine_ls_number_reflns 1331
_refine_ls_R_factor_obs 0.0360
_refine_ls_shift/esd_max 0.04
_refine_ls_structure_factor_coef F
_refine_ls_weighting_details w=1/\s^2^(F)
_refine_ls_weighting_scheme calc
_refine_ls_wR_factor_obs 0.0431
_reflns_number_observed 1331
_reflns_number_total 1567
_reflns_observed_criterion I>3\s(I)
_cod_data_source_file na1157.cif
_cod_data_source_block na1157b
_cod_depositor_comments
;
The following automatic conversions were performed:

'_refine_ls_weighting_scheme' value ' w=1/\s^2^(F)' was changed to
'calc'. New tag '_refine_ls_weighting_details' was created. The value
of the new tag was set to 'w=1/\s^2^(F)'.

Automatic conversion script
Id: cif_fix_values 3143 2015-03-26 13:38:13Z robertas 
;
_cod_original_cell_volume 939.7(9)
_cod_original_sg_symbol_H-M 'P 21/n'
_cod_database_code 2004041

loop_
_symmetry_equiv_pos_as_xyz
x,y,z
1/2+x,1/2-y,1/2+z
-x,-y,-z
1/2-x,1/2+y,1/2-z

loop_
_atom_site_label
_atom_site_fract_x
_atom_site_fract_y
_atom_site_fract_z
_atom_site_B_iso_or_equiv
C2 0.4821(6) 0.0849(3) 0.2986(2) 2.97(6)
C4 0.1835(5) 0.2366(3) 0.3401(2) 2.77(6)
C5 0.1584(6) 0.1352(2) 0.4048(2) 3.00(6)
C3 0.3069(7) 0.2271(4) 0.1965(2) 4.35(8)
C6 0.3253(6) 0.3562(3) 0.3665(2) 3.34(7)
C8 0.2567(7) 0.3065(4) 0.5091(2) 4.22(8)
N3 0.3166(5) 0.1723(3) 0.2759(1) 2.87(5)
C7 0.2277(7) 0.4076(4) 0.4446(2) 4.09(8)
S1 0.4534(2) 0.04754(8) 0.39948(5) 3.51(2)
S2 0.7001(2) 0.0169(1) 0.24372(6) 4.27(2)
C9 0.1039(6) 0.1885(4) 0.4869(2) 3.92(7)
H61 0.3064 0.4203 0.3265 4.3
H62 0.4976 0.3358 0.3733 4.3
H71 0.0558 0.4290 0.4376 5.3
H72 0.3189 0.4820 0.4598 5.3
H81 0.1997 0.3403 0.5579 5.5
H82 0.4274 0.2835 0.5149 5.5
H91 0.1402 0.1235 0.5253 5.1
H92 -0.0675 0.2101 0.4884 5.1
H31 0.4013 0.1744 0.1618 5.7
H32 0.1386 0.2301 0.1774 5.7
H33 0.3752 0.3106 0.1977 5.7
H41 0.0223 0.2672 0.3248 3.6
H51 0.0257 0.0791 0.3894 3.9

loop_
_geom_angle_atom_site_label_1
_geom_angle_atom_site_label_2
_geom_angle_atom_site_label_3
_geom_angle
_geom_angle_publ_flag
C2 S1 C5 91.90(10) no
S1 C2 S2 121.5(2) no
S2 C2 N3 127.6(2) no
C2 N3 C4 116.0(2) no
N3 C4 C5 105.1(2) no
C4 C5 S1 102.7(2) no
N3 C2 S1 110.9(2) no
C5 C4 C6 114.4(2) no
C6 C4 N3 109.9(2) no
C4 C5 C9 114.5(3) no
S1 C5 C9 114.4(2) no
C4 C6 C7 111.1(3) no
C7 C8 C9 110.1(3) no
C2 N3 C3 123.0(3) no
C4 N3 C3 119.3(3) no
C6 C7 C8 109.9(3) no
C5 C9 C8 113.8(3) no

loop_
_geom_bond_atom_site_label_1
_geom_bond_atom_site_label_2
_geom_bond_distance
_geom_bond_publ_flag
S1 C2 1.751(3) no
S1 C5 1.830(3) no
S2 C2 1.665(3) no
N3 C2 1.321(4) no
N3 C4 1.471(4) no
C4 C5 1.525(4) no
C4 C6 1.521(4) no
C5 C9 1.524(5) no
C3 N3 1.452(4) no
C6 C7 1.523(5) no
C8 C7 1.518(5) no
C8 C9 1.520(5) no

loop_
_geom_torsion_atom_site_label_1
_geom_torsion_atom_site_label_2
_geom_torsion_atom_site_label_3
_geom_torsion_atom_site_label_4
_geom_torsion
_geom_torsion_publ_flag
S1 C5 C4 N3 36.6(2) no
